data_4078126
loop_
_publ_author_name
'Wang, Sunewang Rixin'
'Xie, Zuowei'

_publ_section_title
;
 Reaction of Carboryne with Alkylbenzenes
;
_journal_issue 8
_journal_name_full Organometallics
_journal_page_first 3316
_journal_paper_doi 10.1021/om300129t
_journal_volume 31
_journal_year 2012
_chemical_formula_sum 'C9 H16 B10'
_chemical_formula_weight 232.32
_chemical_name_systematic
; 
 ? 
;
_space_group_IT_number 19
_symmetry_cell_setting orthorhombic
_symmetry_space_group_name_Hall 'P 2ac 2ab'
_symmetry_space_group_name_H-M 'P 21 21 21'
_atom_sites_solution_hydrogens geom
_atom_sites_solution_primary direct
_atom_sites_solution_secondary difmap
_audit_creation_method SHELXL-97
_cell_angle_alpha 90.00
_cell_angle_beta 90.00
_cell_angle_gamma 90.00
_cell_formula_units_Z 4
_cell_length_a 7.0660(15)
_cell_length_b 8.4442(17)
_cell_length_c 22.582(5)
_cell_measurement_reflns_used 50
_cell_measurement_temperature 293(2)
_cell_measurement_theta_max 14
_cell_measurement_theta_min -14
_cell_volume 1347.4(5)
_computing_cell_refinement 'BRUKER SMART CCD DIFFRACTOMETER'
_computing_data_collection 'BRUKER SMART CCD DIFFRACTOMETER'
_computing_data_reduction 'BRUKER SMART CCD DIFFRACTOMETER'
_computing_molecular_graphics 'SIEMENS SHELXTL'
_computing_publication_material 'SIEMENS SHELXTL'
_computing_structure_refinement 'SHELXL-97 (Sheldrick, 2008)'
_computing_structure_solution 'SHELXS-97 (Sheldrick, 2008)'
_diffrn_ambient_temperature 293(2)
_diffrn_measured_fraction_theta_full 0.998
_diffrn_measured_fraction_theta_max 0.998
_diffrn_measurement_device_type 'BRUKER SMART CCD DIFFRACTOMETER'
_diffrn_measurement_method 'OMEGA SCAN'
_diffrn_radiation_monochromator graphite
_diffrn_radiation_source 'fine-focus sealed tube'
_diffrn_radiation_type MoK\a
_diffrn_radiation_wavelength 0.71073
_diffrn_reflns_av_R_equivalents 0.0557
_diffrn_reflns_av_sigmaI/netI 0.0596
_diffrn_reflns_limit_h_max 4
_diffrn_reflns_limit_h_min -8
_diffrn_reflns_limit_k_max 10
_diffrn_reflns_limit_k_min -9
_diffrn_reflns_limit_l_max 25
_diffrn_reflns_limit_l_min -27
_diffrn_reflns_number 7440
_diffrn_reflns_theta_full 25.25
_diffrn_reflns_theta_max 25.25
_diffrn_reflns_theta_min 1.80
_exptl_absorpt_coefficient_mu 0.053
_exptl_absorpt_correction_T_max 0.7456
_exptl_absorpt_correction_T_min 0.5679
_exptl_absorpt_correction_type multi-scan
_exptl_crystal_colour colourless
_exptl_crystal_density_diffrn 1.145
_exptl_crystal_density_method 'not measured'
_exptl_crystal_description block
_exptl_crystal_F_000 480
_exptl_crystal_size_max 0.40
_exptl_crystal_size_mid 0.30
_exptl_crystal_size_min 0.20
_refine_diff_density_max 0.167
_refine_diff_density_min -0.253
_refine_diff_density_rms 0.042
_refine_ls_extinction_method none
_refine_ls_goodness_of_fit_ref 1.090
_refine_ls_hydrogen_treatment riding
_refine_ls_matrix_type full
_refine_ls_number_parameters 172
_refine_ls_number_reflns 2438
_refine_ls_number_restraints 0
_refine_ls_restrained_S_all 1.090
_refine_ls_R_factor_all 0.0835
_refine_ls_R_factor_gt 0.0519
_refine_ls_shift/su_max 0.000
_refine_ls_shift/su_mean 0.000
_refine_ls_structure_factor_coef Fsqd
_refine_ls_weighting_details 'calc w=1/[\s^2^(Fo^2^)+(0.0811P)^2^+0.0000P] where P=(Fo^2^+2Fc^2^)/3'
_refine_ls_weighting_scheme calc
_refine_ls_wR_factor_gt 0.1287
_refine_ls_wR_factor_ref 0.1518
_reflns_number_gt 1753
_reflns_number_total 2438
_reflns_threshold_expression >2sigma(I)
_cod_data_source_file om300129t_si_001.cif
_cod_data_source_block 8a
_cod_depositor_comments
;
The following automatic conversions were performed:

'_symmetry_cell_setting' value 'Orthorhombic' changed to
'orthorhombic' according to
/home/saulius/struct/CIF-dictionaries/cif_core.dic dictionary named
'cif_core.dic' version 2.4.1 from 2010-06-29.

Automatic conversion script
Id: cif_fix_values 1715 2011-07-08 13:25:40Z adriana 
;
_cod_original_sg_symbol_H-M P2(1)2(1)2(1)
_cod_database_code 4078126

loop_
_symmetry_equiv_pos_as_xyz
'x, y, z'
'-x+1/2, -y, z+1/2'
'-x, y+1/2, -z+1/2'
'x+1/2, -y+1/2, -z'

loop_
_atom_site_label
_atom_site_type_symbol
_atom_site_fract_x
_atom_site_fract_y
_atom_site_fract_z
_atom_site_U_iso_or_equiv
_atom_site_adp_type
_atom_site_occupancy
_atom_site_symmetry_multiplicity
_atom_site_calc_flag
_atom_site_refinement_flags
C1 C 0.1553(3) 0.9300(3) 0.10823(10) 0.0372(6) Uani 1 1 d .
C2 C 0.2636(4) 1.0006(3) 0.16663(11) 0.0417(6) Uani 1 1 d .
C11 C 0.0253(3) 1.0597(3) 0.08994(11) 0.0395(6) Uani 1 1 d .
C12 C -0.0942(4) 1.0614(3) 0.04205(12) 0.0492(7) Uani 1 1 d .
H12A H -0.1016 0.9747 0.0168 0.059 Uiso 1 1 calc R
C13 C -0.2038(4) 1.1952(3) 0.03217(14) 0.0581(8) Uani 1 1 d .
H13A H -0.2857 1.1986 -0.0001 0.070 Uiso 1 1 calc R
C14 C -0.1920(4) 1.3214(3) 0.06938(15) 0.0635(9) Uani 1 1 d .
H14A H -0.2666 1.4101 0.0624 0.076 Uiso 1 1 calc R
C15 C -0.0709(4) 1.3200(3) 0.11752(14) 0.0600(8) Uani 1 1 d .
H15A H -0.0649 1.4067 0.1428 0.072 Uiso 1 1 calc R
C16 C 0.0414(4) 1.1883(3) 0.12774(12) 0.0455(7) Uani 1 1 d .
C17 C 0.1834(4) 1.1655(3) 0.17653(12) 0.0543(7) Uani 1 1 d .
H17A H 0.1229 1.1728 0.2150 0.065 Uiso 1 1 calc R
H17B H 0.2826 1.2446 0.1742 0.065 Uiso 1 1 calc R
B3 B 0.0964(5) 0.8543(3) 0.17691(13) 0.0450(8) Uani 1 1 d .
H3 H -0.0402 0.8709 0.1994 0.054 Uiso 1 1 calc R
B4 B 0.1181(5) 0.7313(4) 0.11360(14) 0.0475(8) Uani 1 1 d .
H4 H -0.0041 0.6679 0.0949 0.057 Uiso 1 1 calc R
B5 B 0.2987(5) 0.8118(4) 0.06767(14) 0.0545(9) Uani 1 1 d .
H5 H 0.2926 0.7996 0.0192 0.065 Uiso 1 1 calc R
B6 B 0.3882(4) 0.9849(4) 0.10163(14) 0.0484(8) Uani 1 1 d .
H6 H 0.4398 1.0859 0.0754 0.058 Uiso 1 1 calc R
B7 B 0.3117(5) 0.8547(4) 0.21618(14) 0.0557(9) Uani 1 1 d .
H7 H 0.3153 0.8711 0.2645 0.067 Uiso 1 1 calc R
B8 B 0.2258(5) 0.6790(4) 0.18232(14) 0.0517(8) Uani 1 1 d .
H8 H 0.1746 0.5782 0.2087 0.062 Uiso 1 1 calc R
B9 B 0.3502(5) 0.6510(4) 0.11547(14) 0.0576(10) Uani 1 1 d .
H9 H 0.3796 0.5317 0.0982 0.069 Uiso 1 1 calc R
B10 B 0.5159(5) 0.8082(5) 0.10788(14) 0.0606(9) Uani 1 1 d .
H10 H 0.6531 0.7917 0.0857 0.073 Uiso 1 1 calc R
B11 B 0.4903(5) 0.9344(4) 0.17016(15) 0.0560(9) Uani 1 1 d .
H11 H 0.6089 1.0024 0.1888 0.067 Uiso 1 1 calc R
B12 B 0.4699(5) 0.7270(4) 0.17824(16) 0.0585(9) Uani 1 1 d .
H12 H 0.5778 0.6575 0.2019 0.070 Uiso 1 1 calc R

loop_
_atom_site_aniso_label
_atom_site_aniso_U_11
_atom_site_aniso_U_22
_atom_site_aniso_U_33
_atom_site_aniso_U_23
_atom_site_aniso_U_13
_atom_site_aniso_U_12
C1 0.0386(14) 0.0376(13) 0.0354(14) 0.0011(11) -0.0055(11) -0.0013(12)
C2 0.0439(15) 0.0431(13) 0.0381(14) -0.0026(12) -0.0049(13) -0.0051(12)
C11 0.0342(13) 0.0351(13) 0.0491(14) 0.0047(11) 0.0007(12) -0.0012(12)
C12 0.0487(16) 0.0448(15) 0.0540(16) 0.0063(13) -0.0085(14) -0.0042(14)
C13 0.0441(16) 0.0546(17) 0.075(2) 0.0222(16) -0.0089(15) -0.0028(15)
C14 0.0510(17) 0.0461(17) 0.093(2) 0.0185(18) 0.0061(17) 0.0101(15)
C15 0.0640(19) 0.0371(14) 0.079(2) 0.0013(15) 0.0120(17) 0.0036(15)
C16 0.0458(15) 0.0376(14) 0.0531(15) 0.0016(12) 0.0068(13) -0.0039(13)
C17 0.0638(18) 0.0450(16) 0.0540(17) -0.0107(14) -0.0028(15) -0.0057(15)
B3 0.0456(17) 0.0448(18) 0.0445(17) 0.0078(14) 0.0071(15) -0.0041(14)
B4 0.0553(19) 0.0311(15) 0.056(2) -0.0003(13) -0.0090(17) -0.0012(14)
B5 0.071(2) 0.0547(19) 0.0383(17) -0.0027(15) 0.0015(16) 0.0207(19)
B6 0.0405(16) 0.0557(19) 0.0489(18) 0.0092(15) 0.0076(15) 0.0010(15)
B7 0.072(2) 0.057(2) 0.0381(17) 0.0046(15) -0.0079(16) -0.0001(19)
B8 0.059(2) 0.0443(17) 0.0517(19) 0.0118(15) -0.0053(16) -0.0017(18)
B9 0.074(2) 0.0499(19) 0.0485(19) 0.0000(15) -0.0053(18) 0.0197(19)
B10 0.0481(19) 0.075(2) 0.059(2) 0.0146(18) 0.0117(17) 0.0170(19)
B11 0.0404(18) 0.067(2) 0.061(2) 0.0067(17) -0.0125(18) -0.0049(17)
B12 0.057(2) 0.060(2) 0.058(2) 0.0125(16) -0.0109(19) 0.0118(18)

loop_
_atom_type_symbol
_atom_type_description
_atom_type_scat_dispersion_real
_atom_type_scat_dispersion_imag
_atom_type_scat_source
C C 0.0033 0.0016 'International Tables Vol C Tables 4.2.6.8 and 6.1.1.4'
H H 0.0000 0.0000 'International Tables Vol C Tables 4.2.6.8 and 6.1.1.4'
B B 0.0013 0.0007 'International Tables Vol C Tables 4.2.6.8 and 6.1.1.4'

loop_
_geom_angle_atom_site_label_1
_geom_angle_atom_site_label_2
_geom_angle_atom_site_label_3
_geom_angle
C11 C1 C2 104.12(19)
C11 C1 B5 130.8(2)
C2 C1 B5 111.8(2)
C11 C1 B4 130.5(2)
C2 C1 B4 111.94(19)
B5 C1 B4 63.23(19)
C11 C1 B6 111.6(2)
C2 C1 B6 61.54(16)
B5 C1 B6 62.48(19)
B4 C1 B6 114.9(2)
C11 C1 B3 111.9(2)
C2 C1 B3 61.58(16)
B5 C1 B3 114.3(2)
B4 C1 B3 62.28(17)
B6 C1 B3 114.1(2)
C17 C2 C1 106.1(2)
C17 C2 B7 129.9(2)
C1 C2 B7 111.1(2)
C17 C2 B11 130.2(2)
C1 C2 B11 111.0(2)
B7 C2 B11 62.7(2)
C17 C2 B6 112.8(2)
C1 C2 B6 61.51(16)
B7 C2 B6 113.9(2)
B11 C2 B6 62.03(18)
C17 C2 B3 112.4(2)
C1 C2 B3 61.81(16)
B7 C2 B3 61.91(18)
B11 C2 B3 113.8(2)
B6 C2 B3 114.3(2)
C12 C11 C16 121.9(2)
C12 C11 C1 127.3(2)
C16 C11 C1 110.8(2)
C11 C12 C13 118.6(3)
C14 C13 C12 120.3(3)
C13 C14 C15 121.1(3)
C14 C15 C16 119.5(3)
C15 C16 C11 118.6(3)
C15 C16 C17 127.4(2)
C11 C16 C17 113.9(2)
C16 C17 C2 105.0(2)
C2 B3 C1 56.61(14)
C2 B3 B8 105.0(2)
C1 B3 B8 104.5(2)
C2 B3 B7 58.33(17)
C1 B3 B7 104.1(2)
B8 B3 B7 60.89(19)
C2 B3 B4 104.6(2)
C1 B3 B4 58.16(15)
B8 B3 B4 60.92(18)
B7 B3 B4 109.4(2)
C1 B4 B3 59.56(15)
C1 B4 B9 103.6(2)
B3 B4 B9 106.5(2)
C1 B4 B5 58.09(16)
B3 B4 B5 107.9(2)
B9 B4 B5 59.80(19)
C1 B4 B8 103.9(2)
B3 B4 B8 58.72(18)
B9 B4 B8 59.37(18)
B5 B4 B8 107.2(2)
C1 B5 B6 59.43(16)
C1 B5 B9 104.2(2)
B6 B5 B9 107.2(2)
C1 B5 B4 58.67(17)
B6 B5 B4 108.6(2)
B9 B5 B4 59.98(19)
C1 B5 B10 104.5(2)
B6 B5 B10 59.03(19)
B9 B5 B10 60.0(2)
B4 B5 B10 108.3(2)
C1 B6 C2 56.95(15)
C1 B6 B10 104.9(2)
C2 B6 B10 105.2(2)
C1 B6 B11 104.5(2)
C2 B6 B11 58.48(18)
B10 B6 B11 60.73(19)
C1 B6 B5 58.08(17)
C2 B6 B5 104.5(2)
B10 B6 B5 60.93(19)
B11 B6 B5 109.1(2)
C2 B7 B3 59.76(17)
C2 B7 B11 58.64(18)
B3 B7 B11 108.7(2)
C2 B7 B12 104.4(2)
B3 B7 B12 107.5(2)
B11 B7 B12 59.8(2)
C2 B7 B8 104.7(2)
B3 B7 B8 59.11(18)
B11 B7 B8 108.0(2)
B12 B7 B8 60.0(2)
B3 B8 B9 108.4(2)
B3 B8 B12 108.2(2)
B9 B8 B12 60.1(2)
B3 B8 B7 60.00(18)
B9 B8 B7 108.1(2)
B12 B8 B7 59.9(2)
B3 B8 B4 60.35(18)
B9 B8 B4 60.07(18)
B12 B8 B4 108.2(2)
B7 B8 B4 108.3(2)
B8 B9 B12 60.3(2)
B8 B9 B5 108.5(2)
B12 B9 B5 107.9(2)
B8 B9 B4 60.56(19)
B12 B9 B4 108.8(2)
B5 B9 B4 60.21(18)
B8 B9 B10 108.1(2)
B12 B9 B10 59.5(2)
B5 B9 B10 60.3(2)
B4 B9 B10 108.7(2)
B6 B10 B12 108.0(2)
B6 B10 B11 59.92(19)
B12 B10 B11 59.97(19)
B6 B10 B9 107.7(2)
B12 B10 B9 60.1(2)
B11 B10 B9 107.7(2)
B6 B10 B5 60.04(18)
B12 B10 B5 107.9(3)
B11 B10 B5 107.8(2)
B9 B10 B5 59.7(2)
C2 B11 B6 59.49(17)
C2 B11 B12 104.7(2)
B6 B11 B12 107.3(2)
C2 B11 B7 58.63(18)
B6 B11 B7 108.5(2)
B12 B11 B7 60.2(2)
C2 B11 B10 104.9(2)
B6 B11 B10 59.35(18)
B12 B11 B10 59.6(2)
B7 B11 B10 108.1(3)
B10 B12 B11 60.4(2)
B10 B12 B9 60.5(2)
B11 B12 B9 108.4(2)
B10 B12 B7 108.4(2)
B11 B12 B7 59.9(2)
B9 B12 B7 107.8(2)
B10 B12 B8 108.4(3)
B11 B12 B8 108.1(3)
B9 B12 B8 59.6(2)
B7 B12 B8 60.1(2)

loop_
_geom_bond_atom_site_label_1
_geom_bond_atom_site_label_2
_geom_bond_distance
C1 C11 1.488(3)
C1 C2 1.637(3)
C1 B5 1.692(4)
C1 B4 1.703(4)
C1 B6 1.716(4)
C1 B3 1.728(4)
C2 C17 1.520(4)
C2 B7 1.698(4)
C2 B11 1.699(5)
C2 B6 1.717(4)
C2 B3 1.724(4)
C11 C12 1.372(3)
C11 C16 1.386(3)
C12 C13 1.389(4)
C13 C14 1.359(4)
C14 C15 1.384(4)
C15 C16 1.385(4)
C16 C17 1.503(4)
B3 B8 1.745(4)
B3 B7 1.761(5)
B3 B4 1.774(4)
B4 B9 1.775(5)
B4 B5 1.780(5)
B4 B8 1.784(5)
B5 B6 1.768(5)
B5 B9 1.772(4)
B5 B10 1.783(5)
B6 B10 1.750(5)
B6 B11 1.760(4)
B7 B11 1.768(5)
B7 B12 1.774(5)
B7 B8 1.776(5)
B8 B9 1.763(5)
B8 B12 1.775(5)
B9 B12 1.771(5)
B9 B10 1.778(5)
B10 B12 1.761(5)
B10 B11 1.774(5)
B11 B12 1.767(5)
